data_7019581
loop_
_publ_author_name
'Saines, Paul J.'
'Tan, Jin-Chong'
'Yeung, Hamish H.-M.'
'Barton, Phillip T.'
'Cheetham, Anthony K.'

_publ_section_title
;
 Layered inorganic-organic frameworks based on the 2,2-dimethylsuccinate
 ligand: structural diversity and its effect on nanosheet exfoliation and
 magnetic properties.
;
_journal_issue 28
_journal_name_full 'Dalton transactions (Cambridge, England : 2003)'
_journal_page_first 8585
_journal_page_last 8593
_journal_paper_doi 10.1039/c2dt30648d
_journal_volume 41
_journal_year 2012
_chemical_formula_moiety 'C6 H8 Li2 O4'
_chemical_formula_sum 'C6 H8 Li2 O4'
_chemical_formula_weight 158
_chemical_melting_point ?
_chemical_name_common 'Dilithium 2,2-dimethylsuccinate'
_chemical_name_systematic
;
Dilithium 2,2-dimethylsuccinate
;
_space_group_IT_number 2
_symmetry_cell_setting triclinic
_symmetry_space_group_name_Hall '-P 1'
_symmetry_space_group_name_H-M 'P -1'
_atom_sites_solution_hydrogens geom
_atom_sites_solution_primary direct
_atom_sites_solution_secondary difmap
_audit_creation_date 2012-01-12T11:59:32-00:00
_audit_creation_method 'WinGX routine CIF_UPDATE'
_cell_angle_alpha 101.862(13)
_cell_angle_beta 102.726(13)
_cell_angle_gamma 90.012(8)
_cell_formula_units_Z 4
_cell_length_a 6.2511(6)
_cell_length_b 9.8961(11)
_cell_length_c 12.225(2)
_cell_measurement_reflns_used 1710
_cell_measurement_temperature 120
_cell_measurement_theta_max 28.9606
_cell_measurement_theta_min 3.3268
_cell_volume 721.11(17)
_computing_cell_refinement
;
CrysAlisPro, Oxford Diffraction Ltd.,
Version 1.171.34.44 (release 25-10-2010 CrysAlis171 .NET)
(compiled Oct 25 2010,18:11:34)
;
_computing_data_collection
;
CrysAlisPro, Oxford Diffraction Ltd.,
Version 1.171.34.44 (release 25-10-2010 CrysAlis171 .NET)
(compiled Oct 25 2010,18:11:34)
;
_computing_data_reduction
;
CrysAlisPro, Oxford Diffraction Ltd.,
Version 1.171.34.44 (release 25-10-2010 CrysAlis171 .NET)
(compiled Oct 25 2010,18:11:34)
;
_computing_molecular_graphics 'Mercury & Diamond'
_computing_structure_refinement 'SHELXL-97 (Sheldrick, 2008)'
_computing_structure_solution 'SHELXL-97 (Sheldrick, 2008)'
_diffrn_ambient_temperature 120
_diffrn_detector_area_resol_mean 16.1183
_diffrn_measured_fraction_theta_full 0.995
_diffrn_measured_fraction_theta_max 0.825
_diffrn_measurement_device_type 'Xcalibur, Eos, Gemini ultra'
_diffrn_measurement_method '\w scans'
_diffrn_radiation_monochromator graphite
_diffrn_radiation_type 'Mo K\a'
_diffrn_radiation_wavelength 0.7107
_diffrn_reflns_av_R_equivalents 0
_diffrn_reflns_av_unetI/netI 0.1279
_diffrn_reflns_limit_h_max 8
_diffrn_reflns_limit_h_min -8
_diffrn_reflns_limit_k_max 13
_diffrn_reflns_limit_k_min -13
_diffrn_reflns_limit_l_max 16
_diffrn_reflns_limit_l_min -16
_diffrn_reflns_number 3459
_diffrn_reflns_theta_full 25
_diffrn_reflns_theta_max 29.21
_diffrn_reflns_theta_min 3.34
_exptl_absorpt_coefficient_mu 0.116
_exptl_absorpt_correction_T_max 1.00000
_exptl_absorpt_correction_T_min 0.88590
_exptl_absorpt_correction_type multi-scan
_exptl_absorpt_process_details
;
CrysAlisPro, Oxford Diffraction Ltd.,
Version 1.171.34.44 (release 25-10-2010 CrysAlis171 .NET)
(compiled Oct 25 2010,18:11:34)
Empirical absorption correction using spherical harmonics,
implemented in SCALE3 ABSPACK scaling algorithm.
;
_exptl_crystal_colour colourless
_exptl_crystal_density_diffrn 1.455
_exptl_crystal_density_method 'not measured'
_exptl_crystal_description block
_exptl_crystal_F_000 328
_exptl_crystal_size_max 0.4
_exptl_crystal_size_mid 0.1
_exptl_crystal_size_min 0.04
_refine_diff_density_max 0.829
_refine_diff_density_min -0.718
_refine_diff_density_rms 0.152
_refine_ls_extinction_method none
_refine_ls_goodness_of_fit_ref 1.009
_refine_ls_hydrogen_treatment riding
_refine_ls_matrix_type full
_refine_ls_number_parameters 104
_refine_ls_number_reflns 3459
_refine_ls_number_restraints 0
_refine_ls_restrained_S_all 1.009
_refine_ls_R_factor_all 0.12
_refine_ls_R_factor_gt 0.091
_refine_ls_shift/su_max 0
_refine_ls_shift/su_mean 0
_refine_ls_structure_factor_coef Fsqd
_refine_ls_weighting_details 'calc w=1/[\s^2^(Fo^2^)+(0.1766P)^2^+0.0000P] where P=(Fo^2^+2Fc^2^)/3'
_refine_ls_weighting_scheme calc
_refine_ls_wR_factor_gt 0.2523
_refine_ls_wR_factor_ref 0.2695
_reflns_number_gt 2384
_reflns_number_total 3459
_reflns_threshold_expression >2\s(I)
_cod_data_source_file c2dt30648d.txt
_cod_data_source_block LiDMS
_cod_depositor_comments
;
The following automatic conversions were performed:

'_chemical_melting_point' value 'not measured' was changed to '?' -
the value is undefined or not given.

Automatic conversion script
Id: cif_fix_values 1891 2012-01-12 08:04:46Z andrius 
;
_cod_original_cell_volume 721.11(16)
_cod_database_code 7019581

loop_
_symmetry_equiv_pos_as_xyz
'x, y, z'
'-x, -y, -z'

loop_
_atom_site_label
_atom_site_type_symbol
_atom_site_fract_x
_atom_site_fract_y
_atom_site_fract_z
_atom_site_U_iso_or_equiv
_atom_site_adp_type
_atom_site_occupancy
_atom_site_symmetry_multiplicity
_atom_site_calc_flag
_atom_site_refinement_flags
Li2 Li -0.0962(17) 1.1049(12) 0.5573(9) 0.0124(7) Uani 1 1 d .
Li3 Li 0.1118(16) 0.6982(12) 0.5984(9) 0.0124(7) Uani 1 1 d .
Li4 Li 0.3779(17) 1.1424(12) 0.4030(9) 0.0124(7) Uani 1 1 d .
O5 O 0.3704(7) 1.4331(5) 0.3945(3) 0.0098(5) Uani 1 1 d .
C8 C 0.1231(9) 1.4102(6) 0.2114(5) 0.0084(3) Uani 1 1 d .
C11 C 0.3081(9) 1.4154(6) 0.1453(5) 0.0147(5) Uani 1 1 d .
H11A H 0.2508 1.4479 0.0763 0.022 Uiso 1 1 calc R
H11B H 0.361 1.3245 0.1261 0.022 Uiso 1 1 calc R
H11C H 0.4265 1.4771 0.1928 0.022 Uiso 1 1 calc R
C12 C -0.0680(9) 1.3156(6) 0.1330(5) 0.0147(5) Uani 1 1 d .
H12A H -0.1236 1.3519 0.0657 0.022 Uiso 1 1 calc R
H12B H -0.1827 1.3111 0.1732 0.022 Uiso 1 1 calc R
H12C H -0.0174 1.2246 0.1109 0.022 Uiso 1 1 calc R
C9 C 0.0521(9) 1.5586(6) 0.2512(5) 0.0084(3) Uani 1 1 d .
H9A H 0.1765 1.6224 0.262 0.01 Uiso 1 1 calc R
H9B H -0.0624 1.5799 0.1903 0.01 Uiso 1 1 calc R
C10 C -0.0320(9) 1.5843(6) 0.3614(5) 0.0084(3) Uani 1 1 d .
O8 O -0.1571(7) 1.4925(5) 0.3739(4) 0.0098(5) Uani 1 1 d .
O7 O 0.0208(6) 1.6989(4) 0.4320(4) 0.0098(5) Uani 1 1 d .
Li1 Li 0.6005(17) 1.5800(12) 0.4425(9) 0.0124(7) Uani 1 1 d .
O1 O 0.3524(6) 0.8368(4) 0.6682(3) 0.0108(5) Uani 1 1 d .
O6 O 0.1460(6) 1.2438(4) 0.3316(3) 0.0098(5) Uani 1 1 d .
O4 O 0.4769(6) 1.2366(4) 0.5666(4) 0.0108(5) Uani 1 1 d .
O3 O 0.6550(7) 1.0608(5) 0.6231(4) 0.0108(5) Uani 1 1 d .
O2 O 0.1306(7) 0.9894(5) 0.6046(4) 0.0108(5) Uani 1 1 d .
C7 C 0.2201(9) 1.3581(6) 0.3189(5) 0.0084(3) Uani 1 1 d .
C1 C 0.2776(9) 0.9536(6) 0.6790(5) 0.0084(3) Uani 1 1 d .
C4 C 0.5341(9) 1.1618(6) 0.6386(5) 0.0084(3) Uani 1 1 d .
C2 C 0.3789(9) 1.0668(6) 0.7876(5) 0.0084(3) Uani 1 1 d .
C5 C 0.5772(9) 1.0154(6) 0.8616(5) 0.0147(5) Uani 1 1 d .
H5A H 0.6876 0.9924 0.8183 0.022 Uiso 1 1 calc R
H5B H 0.5339 0.9349 0.8854 0.022 Uiso 1 1 calc R
H5C H 0.6352 1.0866 0.9281 0.022 Uiso 1 1 calc R
C3 C 0.4438(9) 1.1955(6) 0.7467(5) 0.0084(3) Uani 1 1 d .
H3A H 0.3158 1.2502 0.7323 0.01 Uiso 1 1 calc R
H3B H 0.5536 1.2516 0.8078 0.01 Uiso 1 1 calc R
C6 C 0.2004(9) 1.1049(6) 0.8540(5) 0.0147(5) Uani 1 1 d .
H6A H 0.0774 1.1376 0.8059 0.022 Uiso 1 1 calc R
H6B H 0.257 1.1762 0.9205 0.022 Uiso 1 1 calc R
H6C H 0.1543 1.0249 0.8774 0.022 Uiso 1 1 calc R

loop_
_atom_site_aniso_label
_atom_site_aniso_U_11
_atom_site_aniso_U_22
_atom_site_aniso_U_33
_atom_site_aniso_U_23
_atom_site_aniso_U_13
_atom_site_aniso_U_12
Li2 0.0099(15) 0.011(2) 0.0185(16) 0.007(3) 0.0042(13) 0.004(3)
Li3 0.0099(15) 0.011(2) 0.0185(16) 0.007(3) 0.0042(13) 0.004(3)
Li4 0.0099(15) 0.011(2) 0.0185(16) 0.007(3) 0.0042(13) 0.004(3)
O5 0.0111(11) 0.0045(13) 0.0165(11) 0.0065(11) 0.0048(9) -0.0015(11)
C8 0.0081(6) 0.0040(8) 0.0152(6) 0.0053(11) 0.0037(5) 0.0029(11)
C11 0.0152(10) 0.0127(12) 0.0182(10) 0.0057(15) 0.0056(8) -0.0007(15)
C12 0.0152(10) 0.0127(12) 0.0182(10) 0.0057(15) 0.0056(8) -0.0007(15)
C9 0.0081(6) 0.0040(8) 0.0152(6) 0.0053(11) 0.0037(5) 0.0029(11)
C10 0.0081(6) 0.0040(8) 0.0152(6) 0.0053(11) 0.0037(5) 0.0029(11)
O8 0.0111(11) 0.0045(13) 0.0165(11) 0.0065(11) 0.0048(9) -0.0015(11)
O7 0.0111(11) 0.0045(13) 0.0165(11) 0.0065(11) 0.0048(9) -0.0015(11)
Li1 0.0099(15) 0.011(2) 0.0185(16) 0.007(3) 0.0042(13) 0.004(3)
O1 0.0102(11) 0.0071(13) 0.0178(11) 0.0093(12) 0.0028(8) -0.0002(12)
O6 0.0111(11) 0.0045(13) 0.0165(11) 0.0065(11) 0.0048(9) -0.0015(11)
O4 0.0102(11) 0.0071(13) 0.0178(11) 0.0093(12) 0.0028(8) -0.0002(12)
O3 0.0102(11) 0.0071(13) 0.0178(11) 0.0093(12) 0.0028(8) -0.0002(12)
O2 0.0102(11) 0.0071(13) 0.0178(11) 0.0093(12) 0.0028(8) -0.0002(12)
C7 0.0081(6) 0.0040(8) 0.0152(6) 0.0053(11) 0.0037(5) 0.0029(11)
C1 0.0081(6) 0.0040(8) 0.0152(6) 0.0053(11) 0.0037(5) 0.0029(11)
C4 0.0081(6) 0.0040(8) 0.0152(6) 0.0053(11) 0.0037(5) 0.0029(11)
C2 0.0081(6) 0.0040(8) 0.0152(6) 0.0053(11) 0.0037(5) 0.0029(11)
C5 0.0152(10) 0.0127(12) 0.0182(10) 0.0057(15) 0.0056(8) -0.0007(15)
C3 0.0081(6) 0.0040(8) 0.0152(6) 0.0053(11) 0.0037(5) 0.0029(11)
C6 0.0152(10) 0.0127(12) 0.0182(10) 0.0057(15) 0.0056(8) -0.0007(15)

loop_
_atom_type_symbol
_atom_type_description
_atom_type_scat_dispersion_real
_atom_type_scat_dispersion_imag
_atom_type_scat_source
C C 0.0033 0.0016 'International Tables Vol C Tables 4.2.6.8 and 6.1.1.4'
H H 0 0 'International Tables Vol C Tables 4.2.6.8 and 6.1.1.4'
Li Li -0.0003 0.0001 'International Tables Vol C Tables 4.2.6.8 and 6.1.1.4'
O O 0.0106 0.006 'International Tables Vol C Tables 4.2.6.8 and 6.1.1.4'

loop_
_geom_angle_atom_site_label_1
_geom_angle_atom_site_label_2
_geom_angle_atom_site_label_3
_geom_angle
_geom_angle_site_symmetry_1
_geom_angle_site_symmetry_3
O2 Li2 O7 118.6(6) . 2_586
O2 Li2 O2 91.4(5) . 2_576
O7 Li2 O2 107.2(5) 2_586 2_576
O2 Li2 O3 106.3(6) . 1_455
O7 Li2 O3 117.8(6) 2_586 1_455
O2 Li2 O3 112.7(6) 2_576 1_455
O2 Li2 Li2 47.0(4) . 2_576
O7 Li2 Li2 123.4(7) 2_586 2_576
O2 Li2 Li2 44.4(3) 2_576 2_576
O3 Li2 Li2 118.6(7) 1_455 2_576
O2 Li2 C4 128.4(5) . 1_455
O7 Li2 C4 93.4(4) 2_586 1_455
O2 Li2 C4 118.2(5) 2_576 1_455
O3 Li2 C4 25.4(2) 1_455 1_455
Li2 Li2 C4 141.2(7) 2_576 1_455
O2 Li2 Li3 129.0(5) . 2_576
O7 Li2 Li3 41.5(3) 2_586 2_576
O2 Li2 Li3 67.3(4) 2_576 2_576
O3 Li2 Li3 124.6(5) 1_455 2_576
Li2 Li2 Li3 99.1(6) 2_576 2_576
C4 Li2 Li3 102.1(4) 1_455 2_576
O2 Li2 Li4 79.9(4) . 2_576
O7 Li2 Li4 153.9(5) 2_586 2_576
O2 Li2 Li4 89.5(4) 2_576 2_576
O3 Li2 Li4 36.1(3) 1_455 2_576
Li2 Li2 Li4 82.5(5) 2_576 2_576
C4 Li2 Li4 60.7(3) 1_455 2_576
Li3 Li2 Li4 141.1(5) 2_576 2_576
O2 Li2 Li4 149.6(6) . 1_455
O7 Li2 Li4 90.4(4) 2_586 1_455
O2 Li2 Li4 69.9(4) 2_576 1_455
O3 Li2 Li4 63.0(3) 1_455 1_455
Li2 Li2 Li4 110.6(6) 2_576 1_455
C4 Li2 Li4 52.0(3) 1_455 1_455
Li3 Li2 Li4 66.6(3) 2_576 1_455
Li4 Li2 Li4 76.4(4) 2_576 1_455
O1 Li3 O7 108.4(5) . 1_545
O1 Li3 O8 117.5(5) . 2_576
O7 Li3 O8 112.0(6) 1_545 2_576
O1 Li3 O6 108.2(6) . 2_576
O7 Li3 O6 107.4(5) 1_545 2_576
O8 Li3 O6 102.8(5) 2_576 2_576
O1 Li3 C7 128.2(5) . 2_576
O7 Li3 C7 111.7(5) 1_545 2_576
O8 Li3 C7 75.2(4) 2_576 2_576
O6 Li3 C7 28.5(2) 2_576 2_576
O1 Li3 C1 26.4(2) . .
O7 Li3 C1 100.3(5) 1_545 .
O8 Li3 C1 140.8(5) 2_576 .
O6 Li3 C1 87.6(4) 2_576 .
C7 Li3 C1 113.6(4) 2_576 .
O1 Li3 Li2 72.6(4) . 2_576
O7 Li3 Li2 41.0(3) 1_545 2_576
O8 Li3 Li2 149.1(5) 2_576 2_576
O6 Li3 Li2 100.8(5) 2_576 2_576
C7 Li3 Li2 123.5(4) 2_576 2_576
C1 Li3 Li2 59.4(4) . 2_576
O1 Li3 Li1 99.3(4) . 2_676
O7 Li3 Li1 93.8(4) 1_545 2_676
O8 Li3 Li1 34.4(3) 2_576 2_676
O6 Li3 Li1 137.2(5) 2_576 2_676
C7 Li3 Li1 109.1(4) 2_576 2_676
C1 Li3 Li1 125.4(4) . 2_676
Li2 Li3 Li1 118.7(5) 2_576 2_676
O1 Li3 Li1 155.5(6) . 1_445
O7 Li3 Li1 58.6(3) 1_545 1_445
O8 Li3 Li1 87.0(4) 2_576 1_445
O6 Li3 Li1 62.2(3) 2_576 1_445
C7 Li3 Li1 54.0(3) 2_576 1_445
C1 Li3 Li1 130.1(4) . 1_445
Li2 Li3 Li1 86.7(3) 2_576 1_445
Li1 Li3 Li1 102.2(4) 2_676 1_445
O1 Li3 Li4 108.6(4) . 2_576
O7 Li3 Li4 81.0(4) 1_545 2_576
O8 Li3 Li4 123.0(5) 2_576 2_576
O6 Li3 Li4 28.1(3) 2_576 2_576
C7 Li3 Li4 49.7(3) 2_576 2_576
C1 Li3 Li4 82.7(3) . 2_576
Li2 Li3 Li4 74.5(3) 2_576 2_576
Li1 Li3 Li4 151.9(4) 2_676 2_576
Li1 Li3 Li4 51.6(3) 1_445 2_576
O6 Li4 O3 119.8(6) . 2_676
O6 Li4 O4 108.3(6) . .
O3 Li4 O4 114.4(5) 2_676 .
O6 Li4 O1 107.7(5) . 2_676
O3 Li4 O1 100.5(5) 2_676 2_676
O4 Li4 O1 104.6(5) . 2_676
O6 Li4 C7 26.6(2) . .
O3 Li4 C7 142.7(5) 2_676 .
O4 Li4 C7 98.6(5) . .
O1 Li4 C7 87.0(4) 2_676 .
O6 Li4 C1 126.9(5) . 2_676
O3 Li4 C1 74.4(4) 2_676 2_676
O4 Li4 C1 109.7(5) . 2_676
O1 Li4 C1 26.9(2) 2_676 2_676
C7 Li4 C1 111.7(4) . 2_676
O6 Li4 Li1 73.3(4) . 2_686
O3 Li4 Li1 150.1(5) 2_676 2_686
O4 Li4 Li1 38.8(3) . 2_686
O1 Li4 Li1 100.3(5) 2_676 2_686
C7 Li4 Li1 59.8(3) . 2_686
C1 Li4 Li1 121.4(5) 2_676 2_686
O6 Li4 Li2 99.9(4) . 2_576
O3 Li4 Li2 36.5(3) 2_676 2_576
O4 Li4 Li2 97.0(4) . 2_576
O1 Li4 Li2 136.9(5) 2_676 2_576
C7 Li4 Li2 126.3(4) . 2_576
C1 Li4 Li2 110.5(4) 2_676 2_576
Li1 Li4 Li2 119.3(5) 2_686 2_576
O6 Li4 Li3 29.8(2) . 2_576
O3 Li4 Li3 113.0(5) 2_676 2_576
O4 Li4 Li3 87.9(4) . 2_576
O1 Li4 Li3 135.4(4) 2_676 2_576
C7 Li4 Li3 48.6(2) . 2_576
C1 Li4 Li3 156.6(5) 2_676 2_576
Li1 Li4 Li3 63.6(3) 2_686 2_576
Li2 Li4 Li3 81.2(4) 2_576 2_576
O6 Li4 Li2 154.5(6) . 1_655
O3 Li4 Li2 85.5(4) 2_676 1_655
O4 Li4 Li2 59.0(3) . 1_655
O1 Li4 Li2 60.2(3) 2_676 1_655
C7 Li4 Li2 128.4(5) . 1_655
C1 Li4 Li2 52.3(3) 2_676 1_655
Li1 Li4 Li2 86.4(4) 2_686 1_655
Li2 Li4 Li2 103.6(4) 2_576 1_655
Li3 Li4 Li2 146.9(5) 2_576 1_655
C7 O5 Li1 151.9(5) . .
C7 O5 Li1 117.9(5) . 2_686
Li1 O5 Li1 89.9(5) . 2_686
C7 C8 C12 112.2(5) . .
C7 C8 C9 106.6(5) . .
C12 C8 C9 112.2(5) . .
C7 C8 C11 107.6(5) . .
C12 C8 C11 108.8(4) . .
C9 C8 C11 109.3(5) . .
C10 C9 C8 115.6(5) . .
O8 C10 O7 124.2(5) . .
O8 C10 C9 117.4(5) . .
O7 C10 C9 118.4(5) . .
O8 C10 Li1 44.3(4) . 1_455
O7 C10 Li1 86.8(4) . 1_455
C9 C10 Li1 143.0(5) . 1_455
C10 O8 Li3 133.4(5) . 2_576
C10 O8 Li1 109.8(5) . 1_455
Li3 O8 Li1 111.3(5) 2_576 1_455
C10 O7 Li2 143.0(5) . 2_586
C10 O7 Li3 118.6(5) . 1_565
Li2 O7 Li3 97.6(5) 2_586 1_565
O4 Li1 O5 118.9(6) 2_686 .
O4 Li1 O5 106.6(5) 2_686 2_686
O5 Li1 O5 90.1(5) . 2_686
O4 Li1 O8 121.2(6) 2_686 1_655
O5 Li1 O8 102.6(6) . 1_655
O5 Li1 O8 113.4(5) 2_686 1_655
O4 Li1 C10 96.8(5) 2_686 1_655
O5 Li1 C10 126.0(5) . 1_655
O5 Li1 C10 118.6(5) 2_686 1_655
O8 Li1 C10 25.9(2) 1_655 1_655
O4 Li1 Li1 122.8(7) 2_686 2_686
O5 Li1 Li1 45.7(3) . 2_686
O5 Li1 Li1 44.5(3) 2_686 2_686
O8 Li1 Li1 115.9(7) 1_655 2_686
C10 Li1 Li1 138.9(7) 1_655 2_686
O4 Li1 Li4 40.9(3) 2_686 2_686
O5 Li1 Li4 130.6(5) . 2_686
O5 Li1 Li4 68.0(4) 2_686 2_686
O8 Li1 Li4 126.5(5) 1_655 2_686
C10 Li1 Li4 103.1(4) 1_655 2_686
Li1 Li1 Li4 100.9(6) 2_686 2_686
O4 Li1 Li3 155.5(5) 2_686 2_676
O5 Li1 Li3 78.3(4) . 2_676
O5 Li1 Li3 89.7(4) 2_686 2_676
O8 Li1 Li3 34.2(3) 1_655 2_676
C10 Li1 Li3 58.9(3) 1_655 2_676
Li1 Li1 Li3 81.6(5) 2_686 2_676
Li4 Li1 Li3 141.0(5) 2_686 2_676
O4 Li1 Li3 90.4(5) 2_686 1_665
O5 Li1 Li3 148.9(6) . 1_665
O5 Li1 Li3 70.0(4) 2_686 1_665
O8 Li1 Li3 66.5(4) 1_655 1_665
C10 Li1 Li3 53.6(3) 1_655 1_665
Li1 Li1 Li3 110.8(6) 2_686 1_665
Li4 Li1 Li3 64.8(3) 2_686 1_665
Li3 Li1 Li3 77.8(4) 2_676 1_665
C1 O1 Li3 109.2(5) . .
C1 O1 Li4 103.5(5) . 2_676
Li3 O1 Li4 123.5(4) . 2_676
C7 O6 Li4 111.0(5) . .
C7 O6 Li3 102.4(5) . 2_576
Li4 O6 Li3 122.1(4) . 2_576
C4 O4 Li1 141.2(5) . 2_686
C4 O4 Li4 117.5(5) . .
Li1 O4 Li4 100.3(5) 2_686 .
C4 O3 Li4 136.8(5) . 2_676
C4 O3 Li2 112.1(5) . 1_655
Li4 O3 Li2 107.4(5) 2_676 1_655
C1 O2 Li2 152.3(6) . .
C1 O2 Li2 119.0(5) . 2_576
Li2 O2 Li2 88.6(5) . 2_576
O5 C7 O6 122.7(5) . .
O5 C7 C8 118.0(5) . .
O6 C7 C8 119.3(5) . .
O5 C7 Li3 112.3(4) . 2_576
O6 C7 Li3 49.1(4) . 2_576
C8 C7 Li3 105.9(4) . 2_576
O5 C7 Li4 87.8(4) . .
O6 C7 Li4 42.4(4) . .
C8 C7 Li4 145.6(5) . .
Li3 C7 Li4 81.7(4) 2_576 .
O1 C1 O2 123.7(6) . .
O1 C1 C2 119.3(5) . .
O2 C1 C2 117.0(5) . .
O1 C1 Li3 44.4(4) . .
O2 C1 Li3 87.5(4) . .
C2 C1 Li3 146.6(4) . .
O1 C1 Li4 49.6(4) . 2_676
O2 C1 Li4 112.6(4) . 2_676
C2 C1 Li4 104.3(4) . 2_676
Li3 C1 Li4 84.4(4) . 2_676
O4 C4 O3 123.0(5) . .
O4 C4 C3 116.7(5) . .
O3 C4 C3 120.3(5) . .
O4 C4 Li2 89.1(4) . 1_655
O3 C4 Li2 42.5(4) . 1_655
C3 C4 Li2 144.5(4) . 1_655
C5 C2 C6 110.9(4) . .
C5 C2 C3 110.7(5) . .
C6 C2 C3 108.5(5) . .
C5 C2 C1 111.2(5) . .
C6 C2 C1 107.5(5) . .
C3 C2 C1 107.9(4) . .
C4 C3 C2 113.9(5) . .

loop_
_geom_bond_atom_site_label_1
_geom_bond_atom_site_label_2
_geom_bond_distance
_geom_bond_site_symmetry_2
Li2 O2 1.887(12) .
Li2 O7 1.969(12) 2_586
Li2 O2 1.971(12) 2_576
Li2 O3 1.988(11) 1_455
Li2 Li2 2.70(2) 2_576
Li2 C4 2.725(12) 1_455
Li2 Li3 2.978(16) 2_576
Li2 Li4 3.192(16) 2_576
Li2 Li4 3.473(15) 1_455
Li3 O1 1.955(12) .
Li3 O7 1.989(11) 1_545
Li3 O8 1.994(12) 2_576
Li3 O6 2.017(10) 2_576
Li3 C7 2.607(12) 2_576
Li3 C1 2.638(13) .
Li3 Li2 2.978(16) 2_576
Li3 Li1 3.302(15) 2_676
Li3 Li1 3.408(15) 1_445
Li3 Li4 3.442(16) 2_576
Li4 O6 1.916(12) .
Li4 O3 1.973(13) 2_676
Li4 O4 1.985(11) .
Li4 O1 2.089(10) 2_676
Li4 C7 2.654(13) .
Li4 C1 2.666(12) 2_676
Li4 Li1 2.980(17) 2_686
Li4 Li2 3.192(16) 2_576
Li4 Li3 3.442(16) 2_576
Li4 Li2 3.473(15) 1_655
O5 C7 1.274(7) .
O5 Li1 1.950(12) .
O5 Li1 1.991(11) 2_686
C8 C7 1.512(8) .
C8 C12 1.532(8) .
C8 C9 1.546(8) .
C8 C11 1.556(8) .
C9 C10 1.525(7) .
C10 O8 1.253(7) .
C10 O7 1.269(7) .
C10 Li1 2.699(11) 1_455
O8 Li3 1.994(12) 2_576
O8 Li1 2.004(11) 1_455
O7 Li2 1.969(12) 2_586
O7 Li3 1.989(11) 1_565
Li1 O4 1.898(12) 2_686
Li1 O5 1.991(11) 2_686
Li1 O8 2.004(11) 1_655
Li1 C10 2.699(11) 1_655
Li1 Li1 2.78(2) 2_686
Li1 Li4 2.980(17) 2_686
Li1 Li3 3.302(15) 2_676
Li1 Li3 3.408(15) 1_665
O1 C1 1.240(7) .
O1 Li4 2.089(10) 2_676
O6 C7 1.274(7) .
O6 Li3 2.017(10) 2_576
O4 C4 1.257(7) .
O4 Li1 1.898(12) 2_686
O3 C4 1.262(7) .
O3 Li4 1.973(13) 2_676
O3 Li2 1.988(11) 1_655
O2 C1 1.250(7) .
O2 Li2 1.971(12) 2_576
C7 Li3 2.607(12) 2_576
C1 C2 1.561(8) .
C1 Li4 2.666(12) 2_676
C4 C3 1.525(7) .
C4 Li2 2.725(12) 1_655
C2 C5 1.520(7) .
C2 C6 1.523(8) .
C2 C3 1.545(8) .

loop_
_geom_torsion_atom_site_label_1
_geom_torsion_atom_site_label_2
_geom_torsion_atom_site_label_3
_geom_torsion_atom_site_label_4
_geom_torsion
_geom_torsion_site_symmetry_1
_geom_torsion_site_symmetry_4
C7 C8 C9 C10 -34.1(6) . .
C12 C8 C9 C10 89.1(6) . .
C11 C8 C9 C10 -150.2(5) . .
C8 C9 C10 O8 -42.0(7) . .
C8 C9 C10 O7 141.0(5) . .
C8 C9 C10 Li1 -91.2(8) . 1_455
O7 C10 O8 Li3 -113.2(7) . 2_576
C9 C10 O8 Li3 70.0(8) . 2_576
Li1 C10 O8 Li3 -150.8(8) 1_455 2_576
O7 C10 O8 Li1 37.6(8) . 1_455
C9 C10 O8 Li1 -139.3(5) . 1_455
O8 C10 O7 Li2 -147.4(7) . 2_586
C9 C10 O7 Li2 29.4(11) . 2_586
Li1 C10 O7 Li2 -122.2(8) 1_455 2_586
O8 C10 O7 Li3 46.3(8) . 1_565
C9 C10 O7 Li3 -136.9(5) . 1_565
Li1 C10 O7 Li3 71.5(5) 1_455 1_565
C7 O5 Li1 O4 63.2(13) . 2_686
Li1 O5 Li1 O4 -109.1(7) 2_686 2_686
C7 O5 Li1 O5 172.3(10) . 2_686
Li1 O5 Li1 O5 0 2_686 2_686
C7 O5 Li1 O8 -73.7(12) . 1_655
Li1 O5 Li1 O8 114.0(6) 2_686 1_655
C7 O5 Li1 C10 -61.3(13) . 1_655
Li1 O5 Li1 C10 126.4(8) 2_686 1_655
C7 O5 Li1 Li1 172.3(10) . 2_686
C7 O5 Li1 Li4 111.7(10) . 2_686
Li1 O5 Li1 Li4 -60.6(6) 2_686 2_686
C7 O5 Li1 Li3 -98.0(10) . 2_676
Li1 O5 Li1 Li3 89.7(4) 2_686 2_676
C7 O5 Li1 Li3 -138.8(10) . 1_665
Li1 O5 Li1 Li3 49.0(8) 2_686 1_665
O7 Li3 O1 C1 75.6(6) 1_545 .
O8 Li3 O1 C1 -156.3(5) 2_576 .
O6 Li3 O1 C1 -40.6(6) 2_576 .
C7 Li3 O1 C1 -63.8(8) 2_576 .
Li2 Li3 O1 C1 55.4(5) 2_576 .
Li1 Li3 O1 C1 172.7(4) 2_676 .
Li1 Li3 O1 C1 21.8(14) 1_445 .
Li4 Li3 O1 C1 -10.9(6) 2_576 .
O7 Li3 O1 Li4 -46.3(8) 1_545 2_676
O8 Li3 O1 Li4 81.9(7) 2_576 2_676
O6 Li3 O1 Li4 -162.4(4) 2_576 2_676
C7 Li3 O1 Li4 174.4(5) 2_576 2_676
C1 Li3 O1 Li4 -121.8(7) . 2_676
Li2 Li3 O1 Li4 -66.4(6) 2_576 2_676
Li1 Li3 O1 Li4 50.9(6) 2_676 2_676
Li1 Li3 O1 Li4 -100.0(13) 1_445 2_676
Li4 Li3 O1 Li4 -132.7(6) 2_576 2_676
O3 Li4 O6 C7 -154.5(6) 2_676 .
O4 Li4 O6 C7 71.9(6) . .
O1 Li4 O6 C7 -40.8(7) 2_676 .
C1 Li4 O6 C7 -62.1(8) 2_676 .
Li1 Li4 O6 C7 55.0(5) 2_686 .
Li2 Li4 O6 C7 172.8(4) 2_576 .
Li3 Li4 O6 C7 120.8(7) 2_576 .
Li2 Li4 O6 C7 16.2(13) 1_655 .
O3 Li4 O6 Li3 84.7(7) 2_676 2_576
O4 Li4 O6 Li3 -49.0(8) . 2_576
O1 Li4 O6 Li3 -161.6(5) 2_676 2_576
C7 Li4 O6 Li3 -120.8(7) . 2_576
C1 Li4 O6 Li3 177.1(5) 2_676 2_576
Li1 Li4 O6 Li3 -65.8(6) 2_686 2_576
Li2 Li4 O6 Li3 51.9(7) 2_576 2_576
Li2 Li4 O6 Li3 -104.6(12) 1_655 2_576
O6 Li4 O4 C4 144.2(5) . .
O3 Li4 O4 C4 7.7(8) 2_676 .
O1 Li4 O4 C4 -101.2(6) 2_676 .
C7 Li4 O4 C4 169.7(4) . .
C1 Li4 O4 C4 -73.5(6) 2_676 .
Li1 Li4 O4 C4 170.5(6) 2_686 .
Li2 Li4 O4 C4 41.3(6) 2_576 .
Li3 Li4 O4 C4 122.2(4) 2_576 .
Li2 Li4 O4 C4 -60.4(5) 1_655 .
O6 Li4 O4 Li1 -26.3(6) . 2_686
O3 Li4 O4 Li1 -162.7(6) 2_676 2_686
O1 Li4 O4 Li1 88.3(6) 2_676 2_686
C7 Li4 O4 Li1 -0.8(5) . 2_686
C1 Li4 O4 Li1 116.0(5) 2_676 2_686
Li2 Li4 O4 Li1 -129.2(5) 2_576 2_686
Li3 Li4 O4 Li1 -48.3(4) 2_576 2_686
Li2 Li4 O4 Li1 129.2(4) 1_655 2_686
O7 Li2 O2 C1 64.6(13) 2_586 .
O2 Li2 O2 C1 175.0(10) 2_576 .
O3 Li2 O2 C1 -70.8(13) 1_455 .
Li2 Li2 O2 C1 175.0(10) 2_576 .
C4 Li2 O2 C1 -56.5(15) 1_455 .
Li3 Li2 O2 C1 113.5(11) 2_576 .
Li4 Li2 O2 C1 -95.7(11) 2_576 .
Li4 Li2 O2 C1 -134.8(11) 1_455 .
O7 Li2 O2 Li2 -110.5(7) 2_586 2_576
O2 Li2 O2 Li2 0 2_576 2_576
O3 Li2 O2 Li2 114.1(7) 1_455 2_576
C4 Li2 O2 Li2 128.4(9) 1_455 2_576
Li3 Li2 O2 Li2 -61.5(6) 2_576 2_576
Li4 Li2 O2 Li2 89.2(4) 2_576 2_576
Li4 Li2 O2 Li2 50.2(8) 1_455 2_576
Li1 O5 C7 O6 161.7(9) . .
Li1 O5 C7 O6 -27.1(8) 2_686 .
Li1 O5 C7 C8 -20.0(13) . .
Li1 O5 C7 C8 151.3(5) 2_686 .
Li1 O5 C7 Li3 -143.7(10) . 2_576
Li1 O5 C7 Li3 27.6(7) 2_686 2_576
Li1 O5 C7 Li4 136.2(11) . .
Li1 O5 C7 Li4 -52.5(5) 2_686 .
Li4 O6 C7 O5 -39.5(8) . .
Li3 O6 C7 O5 92.3(6) 2_576 .
Li4 O6 C7 C8 142.2(5) . .
Li3 O6 C7 C8 -86.0(6) 2_576 .
Li4 O6 C7 Li3 -131.9(5) . 2_576
Li3 O6 C7 Li4 131.9(5) 2_576 .
C12 C8 C7 O5 -175.3(5) . .
C9 C8 C7 O5 -52.1(6) . .
C11 C8 C7 O5 65.0(7) . .
C12 C8 C7 O6 3.1(7) . .
C9 C8 C7 O6 126.3(6) . .
C11 C8 C7 O6 -116.6(6) . .
C12 C8 C7 Li3 -48.5(6) . 2_576
C9 C8 C7 Li3 74.7(5) . 2_576
C11 C8 C7 Li3 -168.2(4) . 2_576
C12 C8 C7 Li4 50.2(9) . .
C9 C8 C7 Li4 173.4(6) . .
C11 C8 C7 Li4 -69.5(9) . .
O6 Li4 C7 O5 147.6(6) . .
O3 Li4 C7 O5 -174.3(9) 2_676 .
O4 Li4 C7 O5 33.4(4) . .
O1 Li4 C7 O5 -70.9(4) 2_676 .
C1 Li4 C7 O5 -81.9(5) 2_676 .
Li1 Li4 C7 O5 32.8(4) 2_686 .
Li2 Li4 C7 O5 138.7(5) 2_576 .
Li3 Li4 C7 O5 112.9(4) 2_576 .
Li2 Li4 C7 O5 -23.6(5) 1_655 .
O3 Li4 C7 O6 38.1(8) 2_676 .
O4 Li4 C7 O6 -114.2(6) . .
O1 Li4 C7 O6 141.5(6) 2_676 .
C1 Li4 C7 O6 130.5(7) 2_676 .
Li1 Li4 C7 O6 -114.8(6) 2_686 .
Li2 Li4 C7 O6 -8.9(5) 2_576 .
Li3 Li4 C7 O6 -34.7(4) 2_576 .
Li2 Li4 C7 O6 -171.2(7) 1_655 .
O6 Li4 C7 C8 -71.5(9) . .
O3 Li4 C7 C8 -33.4(13) 2_676 .
O4 Li4 C7 C8 174.4(7) . .
O1 Li4 C7 C8 70.0(8) 2_676 .
C1 Li4 C7 C8 59.1(9) 2_676 .
Li1 Li4 C7 C8 173.8(8) 2_686 .
Li2 Li4 C7 C8 -80.3(9) 2_576 .
Li3 Li4 C7 C8 -106.1(8) 2_576 .
Li2 Li4 C7 C8 117.4(8) 1_655 .
O6 Li4 C7 Li3 34.7(4) . 2_576
O3 Li4 C7 Li3 72.7(8) 2_676 2_576
O4 Li4 C7 Li3 -79.5(4) . 2_576
O1 Li4 C7 Li3 176.1(5) 2_676 2_576
C1 Li4 C7 Li3 165.2(6) 2_676 2_576
Li1 Li4 C7 Li3 -80.1(4) 2_686 2_576
Li2 Li4 C7 Li3 25.8(5) 2_576 2_576
Li2 Li4 C7 Li3 -136.5(6) 1_655 2_576
Li3 O1 C1 O2 -41.0(8) . .
Li4 O1 C1 O2 92.3(6) 2_676 .
Li3 O1 C1 C2 142.7(5) . .
Li4 O1 C1 C2 -84.0(6) 2_676 .
Li4 O1 C1 Li3 133.2(5) 2_676 .
Li3 O1 C1 Li4 -133.2(5) . 2_676
Li2 O2 C1 O1 159.6(9) . .
Li2 O2 C1 O1 -26.1(8) 2_576 .
Li2 O2 C1 C2 -24.1(13) . .
Li2 O2 C1 C2 150.3(5) 2_576 .
Li2 O2 C1 Li3 132.2(11) . .
Li2 O2 C1 Li3 -53.4(5) 2_576 .
Li2 O2 C1 Li4 -144.9(10) . 2_676
Li2 O2 C1 Li4 29.4(7) 2_576 2_676
O7 Li3 C1 O1 -111.0(6) 1_545 .
O8 Li3 C1 O1 34.3(7) 2_576 .
O6 Li3 C1 O1 141.8(6) 2_576 .
C7 Li3 C1 O1 129.7(7) 2_576 .
Li2 Li3 C1 O1 -114.2(6) 2_576 .
Li1 Li3 C1 O1 -8.8(5) 2_676 .
Li1 Li3 C1 O1 -168.4(7) 1_445 .
Li4 Li3 C1 O1 169.6(6) 2_576 .
O1 Li3 C1 O2 146.9(7) . .
O7 Li3 C1 O2 35.9(4) 1_545 .
O8 Li3 C1 O2 -178.8(8) 2_576 .
O6 Li3 C1 O2 -71.4(4) 2_576 .
C7 Li3 C1 O2 -83.4(5) 2_576 .
Li2 Li3 C1 O2 32.7(4) 2_576 .
Li1 Li3 C1 O2 138.0(5) 2_676 .
Li1 Li3 C1 O2 -21.5(6) 1_445 .
Li4 Li3 C1 O2 -43.5(4) 2_576 .
O1 Li3 C1 C2 -73.8(8) . .
O7 Li3 C1 C2 175.2(6) 1_545 .
O8 Li3 C1 C2 -39.5(12) 2_576 .
O6 Li3 C1 C2 68.0(8) 2_576 .
C7 Li3 C1 C2 55.9(9) 2_576 .
Li2 Li3 C1 C2 172.0(8) 2_576 .
Li1 Li3 C1 C2 -82.7(8) 2_676 .
Li1 Li3 C1 C2 117.8(8) 1_445 .
Li4 Li3 C1 C2 95.8(7) 2_576 .
O1 Li3 C1 Li4 33.9(4) . 2_676
O7 Li3 C1 Li4 -77.1(4) 1_545 2_676
O8 Li3 C1 Li4 68.2(8) 2_576 2_676
O6 Li3 C1 Li4 175.7(5) 2_576 2_676
C7 Li3 C1 Li4 163.6(5) 2_576 2_676
Li2 Li3 C1 Li4 -80.3(4) 2_576 2_676
Li1 Li3 C1 Li4 25.1(4) 2_676 2_676
Li1 Li3 C1 Li4 -134.5(6) 1_445 2_676
Li4 Li3 C1 Li4 -156.5(5) 2_576 2_676
Li1 O4 C4 O3 -150.6(7) 2_686 .
Li4 O4 C4 O3 44.4(8) . .
Li1 O4 C4 C3 31.3(10) 2_686 .
Li4 O4 C4 C3 -133.6(5) . .
Li1 O4 C4 Li2 -123.3(7) 2_686 1_655
Li4 O4 C4 Li2 71.7(5) . 1_655
Li4 O3 C4 O4 -111.9(8) 2_676 .
Li2 O3 C4 O4 42.8(8) 1_655 .
Li4 O3 C4 C3 66.1(9) 2_676 .
Li2 O3 C4 C3 -139.2(6) 1_655 .
Li4 O3 C4 Li2 -154.6(9) 2_676 1_655
O1 C1 C2 C5 5.1(7) . .
O2 C1 C2 C5 -171.4(5) . .
Li3 C1 C2 C5 55.5(8) . .
Li4 C1 C2 C5 -46.4(5) 2_676 .
O1 C1 C2 C6 -116.5(5) . .
O2 C1 C2 C6 67.0(6) . .
Li3 C1 C2 C6 -66.0(9) . .
Li4 C1 C2 C6 -167.9(4) 2_676 .
O1 C1 C2 C3 126.7(6) . .
O2 C1 C2 C3 -49.8(6) . .
Li3 C1 C2 C3 177.1(6) . .
Li4 C1 C2 C3 75.2(5) 2_676 .
O4 C4 C3 C2 140.8(5) . .
O3 C4 C3 C2 -37.3(7) . .
Li2 C4 C3 C2 -86.7(9) 1_655 .
C5 C2 C3 C4 84.8(6) . .
C6 C2 C3 C4 -153.3(5) . .
C1 C2 C3 C4 -37.1(6) . .
